data_1574014
loop_
_publ_author_name
'Michel, Maximilian'
'Endres, Lukas'
'Fantuzzi, Felipe'
'Krummenacher, Ivo'
'Braunschweig, Holger'

_publ_section_title
;
 Harnessing transient CAAC-stabilized mesitylborylenes for chalcogen
 activation.
;
_journal_issue 13
_journal_name_full 'Chemical science'
_journal_page_first 5632
_journal_page_last 5639
_journal_paper_doi 10.1039/d5sc00154d
_journal_volume 16
_journal_year 2025
_chemical_formula_moiety 'C58 H84 B2 N2 Te2'
_chemical_formula_sum 'C58 H84 B2 N2 Te2'
_chemical_formula_weight 1086.09
_space_group_crystal_system triclinic
_space_group_IT_number 2
_space_group_name_Hall '-P 1'
_space_group_name_H-M_alt 'P -1'
_atom_sites_solution_hydrogens geom
_atom_sites_solution_primary dual
_atom_sites_solution_secondary difmap
_audit_creation_date 2023-10-24
_audit_creation_method 'CIF-fill 1.4o (K.Radacki, 2005-23)'
_audit_update_record
;
2024-10-18 deposited with the CCDC.	2025-02-24 downloaded from the CCDC.
;
_cell_angle_alpha 69.7800(10)
_cell_angle_beta 80.9350(10)
_cell_angle_gamma 81.8990(10)
_cell_formula_units_Z 1
_cell_length_a 10.15650(10)
_cell_length_b 10.34690(10)
_cell_length_c 14.22450(10)
_cell_measurement_reflns_used 27417
_cell_measurement_temperature 100(2)
_cell_measurement_theta_max 74.7170
_cell_measurement_theta_min 3.2960
_cell_volume 1379.14(2)
_computing_cell_refinement 'CrysAlisPro 1.171.41.112a (Rigaku OD, 2021)'
_computing_data_collection 'CrysAlisPro 1.171.41.112a (Rigaku OD, 2021)'
_computing_data_reduction 'CrysAlisPro 1.171.41.112a (Rigaku OD, 2021)'
_computing_molecular_graphics 'ShelXLe (Huebschle et all, 2011)'
_computing_publication_material 'SHELXL-2018/3 (Sheldrick, 2018)'
_computing_structure_refinement 'SHELXL-2018/3 (Sheldrick, 2018)'
_computing_structure_solution 'SHELXT 2018/2 (Sheldrick, 2018)''
_diffrn_ambient_environment N~2~
_diffrn_ambient_temperature 100(2)
_diffrn_detector HPA
_diffrn_detector_area_resol_mean 10.0
_diffrn_detector_type 'HyPix Arc150'
_diffrn_measured_fraction_theta_full 0.993
_diffrn_measured_fraction_theta_max 0.961
_diffrn_measurement_details
;
 List of Runs (angles in degrees, time in seconds):
 --------------------------------------------------------------------------
  1  \w     30.00  56.00   0.50    0.05    --   18.00  60.00 -37.91   52
  2  \w     21.00  54.00   0.50    0.05    --   10.00  61.00 160.92   66
  3  \w     30.00  60.00   0.50    0.05    --   18.00  59.00  88.07   60
  4  \w     34.00  60.00   0.50    0.05    --   22.00  59.00   3.22   52
  5  \w     30.00  60.00   0.50    0.05    --   18.00  57.00  47.18   60
  6  \w     30.00  60.00   0.50    0.05    --   18.00  59.00 -73.81   60
  7  \w     34.00  60.00   0.50    0.05    --   22.00  59.00-105.03   52
  8  \w     34.00  60.00   0.50    0.05    --   22.00  57.00-163.44   52
  9  \w     30.00  60.00   0.50    0.05    --   18.00  59.00-131.77   60
 10  \w     48.00 135.00   0.50    0.05    --   84.34  15.00 -90.00  174
 11  \w     48.00 135.00   0.50    0.05    --   84.34  15.00  30.00  174
 12  \w     48.00 135.00   0.50    0.05    --   84.34  15.00  90.00  174
 13  \w     48.00 135.00   0.50    0.05    --   84.34  15.00 150.00  174
 14  \w     42.00  92.00   0.50    0.05    --   84.34 -95.00   0.00  100
 15  \w     42.00  92.00   0.50    0.05    --   84.34 -95.00  60.00  100
 16  \w     42.00  92.00   0.50    0.05    --   84.34 -95.00 -60.00  100
 17  \w     42.00  92.00   0.50    0.05    --   84.34 -95.00-120.00  100
 18  \w     31.00  93.00   0.50    0.05    --   76.32-112.00-180.00  124
 19  \w     42.00  92.00   0.50    0.05    --   84.34 -95.00-180.00  100
 20  \w     31.00  93.00   0.50    0.05    --   76.32-112.00-120.00  124
 21  \w     42.00  92.00   0.50    0.05    --   84.34 -95.00 -90.00  100
 22  \w     42.00  92.00   0.50    0.05    --   84.34 -95.00 120.00  100
 23  \w   -107.00 -33.00   0.50    0.05    --  -79.50 137.00  39.25  148
 24  \w   -106.00 -33.00   0.50    0.05    --  -79.50 136.00 -44.22  146
 25  \w    -92.00 -31.00   0.50    0.05    --  -76.37 112.00 -90.00  122
 26  \w    -92.00 -31.00   0.50    0.05    --  -76.37 112.00-120.00  122
 27  \w    -92.00 -31.00   0.50    0.05    --  -76.37 112.00-150.00  122
 28  \w    -92.00 -31.00   0.50    0.05    --  -76.37 112.00-180.00  122
 29  \w    -98.00 -22.00   0.50    0.05    --  -69.85 126.00-150.00  152
 30  \w    -92.00 -31.00   0.50    0.05    --  -76.37 112.00 -60.00  122
 31  \w    -92.00 -31.00   0.50    0.05    --  -76.37 112.00  30.00  122
 32  \w    -93.00 -35.00   0.50    0.05    --  -79.50 106.00  49.21  116
 33  \w    -92.00 -31.00   0.50    0.05    --  -76.37 112.00  90.00  122
 34  \w    -92.00 -31.00   0.50    0.05    --  -76.37 112.00 150.00  122
 35  \w    -31.00   1.00   0.50    0.05    --  -18.00 103.00  22.35   64
 36  \w    -96.00 -58.00   0.50    0.05    --  -46.00 -43.00  -0.22   76
 37  \w    -82.00 -47.00   0.50    0.05    --  -34.00 -51.00  86.63   70
 38  \w    -86.00 -51.00   0.50    0.05    --  -38.00 -51.00  51.56   70
 39  \w    -87.00 -52.00   0.50    0.05    --  -38.00 -50.00 -33.38   70
 40  \w    -90.00 -55.00   0.50    0.05    --  -42.00 -51.00 -97.75   70
 41  \w   -124.00 -94.00   0.50    0.05    --  -79.50 -64.00 -37.02   60
 42  \w   -120.00 -86.00   0.50    0.05    --  -74.00 -59.00 -32.33   68
 43  \w   -120.00 -86.00   0.50    0.05    --  -74.00 -60.00-104.90   68
 44  \w   -121.00 -86.00   0.50    0.05    --  -74.00 -57.00-120.89   70
 45  \w   -121.00 -86.00   0.50    0.05    --  -74.00 -58.00-155.75   70
 46  \w   -127.00 -91.00   0.50    0.05    --  -79.50 -56.00 -88.88   72
 47  \w   -121.00 -86.00   0.50    0.05    --  -74.00 -56.00  19.62   70
 48  \w   -121.00 -86.00   0.50    0.05    --  -74.00 -57.00  50.63   70
 49  \w   -124.00 -92.00   0.50    0.05    --  -79.50 -63.00  86.31   64
 50  \w   -121.00 -86.00   0.50    0.05    --  -74.00 -55.00 122.34   70
 51  \w   -125.00 -90.00   0.50    0.05    --  -78.00 -58.00 152.80   70
 52  \w   -122.00 -87.00   0.50    0.05    --  -74.00 -54.00 134.81   70
 53  \w   -114.00 -79.00   0.50    0.05    --  -66.00 -52.00  89.56   70
 54  \w   -110.00 -75.00   0.50    0.05    --  -62.00 -51.00 169.17   70
 55  \w   -106.00 -71.00   0.50    0.05    --  -58.00 -52.00 -44.43   70
 56  \w   -118.00 -83.00   0.50    0.05    --  -70.00 -52.00 -74.48   70
 57  \w   -107.00 -72.00   0.50    0.05    --  -58.00 -50.00-109.37   70
 58  \w   -106.00 -71.00   0.50    0.05    --  -58.00 -52.00-151.40   70
 59  \w   -128.00 -93.00   0.50    0.05    --  -79.50 -51.00 -17.67   70
 60  \w   -129.00 -93.00   0.50    0.05    --  -79.50 -48.00 -79.10   72
 61  \w   -128.00 -93.00   0.50    0.05    --  -79.50 -49.00  -4.62   70
 62  \w   -128.00 -93.00   0.50    0.05    --  -79.50 -50.00  37.55   70
 63  \w   -112.00 -75.00   0.50    0.05    --  -62.00 -46.00  40.42   74
 64  \w   -129.00 -90.00   0.50    0.05    --  -78.00 -40.00  64.41   78
 65  \w   -127.00 -40.00   0.50    0.05    --  -76.37 -15.00 150.00  174
 66  \w   -124.00 -86.00   0.50    0.05    --  -74.00 -43.00 147.25   76
 67  \w   -122.00 -87.00   0.50    0.05    --  -74.00 -51.00 109.22   70
 68  \w   -117.00 -78.00   0.50    0.05    --  -66.00 -40.00  -3.83   78
 69  \w   -126.00 -93.00   0.50    0.05    --  -79.50-121.00  -4.21   66
 70  \w   -126.00 -92.00   0.50    0.05    --  -79.50-122.00-149.68   68
;
_diffrn_measurement_device 'four-circle diffractometer'
_diffrn_measurement_device_type 'Rigaku XtaLAB Synergy-R'
_diffrn_measurement_method '\w scans'
_diffrn_orient_matrix_type
;
 CrysAlisPro convention (1999,Acta A55,543-557)
;
_diffrn_orient_matrix_UB_11 -0.1269478000
_diffrn_orient_matrix_UB_12 -0.0299596000
_diffrn_orient_matrix_UB_13 0.0761990000
_diffrn_orient_matrix_UB_21 -0.0311897000
_diffrn_orient_matrix_UB_22 0.1557923000
_diffrn_orient_matrix_UB_23 -0.0163098000
_diffrn_orient_matrix_UB_31 -0.0819268000
_diffrn_orient_matrix_UB_32 0.0151147000
_diffrn_orient_matrix_UB_33 -0.0862213000
_diffrn_radiation_monochromator 'multi-layer mirror'
_diffrn_radiation_probe x-ray
_diffrn_radiation_type CuK\a
_diffrn_radiation_wavelength 1.54184
_diffrn_radiation_xray_symbol K-L~2,3~
_diffrn_reflns_av_R_equivalents 0.0750
_diffrn_reflns_av_unetI/netI 0.0401
_diffrn_reflns_Laue_measured_fraction_full 0.993
_diffrn_reflns_Laue_measured_fraction_max 0.961
_diffrn_reflns_limit_h_max 12
_diffrn_reflns_limit_h_min -12
_diffrn_reflns_limit_k_max 12
_diffrn_reflns_limit_k_min -12
_diffrn_reflns_limit_l_max 16
_diffrn_reflns_limit_l_min -17
_diffrn_reflns_number 35752
_diffrn_reflns_point_group_measured_fraction_full 0.993
_diffrn_reflns_point_group_measured_fraction_max 0.961
_diffrn_reflns_theta_full 67.684
_diffrn_reflns_theta_max 74.844
_diffrn_reflns_theta_min 3.334
_diffrn_source 'rotating-anode X-ray tube'
_diffrn_source_type 'PhotonJet-R X-ray Source'
_exptl_absorpt_coefficient_mu 8.607
_exptl_absorpt_correction_T_max 1.00000
_exptl_absorpt_correction_T_min 0.55546
_exptl_absorpt_correction_type multi-scan
_exptl_absorpt_process_details
;
 CrysAlisPro 1.171.41.112a (Rigaku Oxford Diffraction, 2021) Empirical 
 absorption correction using spherical harmonics, implemented in SCALE3 
 ABSPACK scaling algorithm.
;
_exptl_crystal_colour black
_exptl_crystal_density_diffrn 1.308
_exptl_crystal_description plate
_exptl_crystal_F_000 560
_exptl_crystal_preparation
;
 Crystals were grown at -30 \%C from saturated solution in Hex. For data 
 collection the crystal was immersed in a film of perfluoropolyether oil, 
 mounted on a polyimide loop and transferred to stream of cold nitrogen 
 (Oxford Cryostream 800).
;
_exptl_crystal_size_max 0.150
_exptl_crystal_size_mid 0.070
_exptl_crystal_size_min 0.040
_refine_diff_density_max 1.921
_refine_diff_density_min -2.419
_refine_diff_density_rms 0.103
_refine_ls_extinction_method none
_refine_ls_goodness_of_fit_ref 1.127
_refine_ls_hydrogen_treatment constr
_refine_ls_matrix_type full
_refine_ls_number_parameters 300
_refine_ls_number_reflns 5447
_refine_ls_number_restraints 0
_refine_ls_restrained_S_all 1.127
_refine_ls_R_factor_all 0.0345
_refine_ls_R_factor_gt 0.0334
_refine_ls_shift/su_max 0.001
_refine_ls_shift/su_mean 0.000
_refine_ls_structure_factor_coef Fsqd
_refine_ls_weighting_details
;
 w=1/[\s^2^(Fo^2^)+(0.0612P)^2^+0.6379P] where P=(Fo^2^+2Fc^2^)/3
;
_refine_ls_weighting_scheme calc
_refine_ls_wR_factor_gt 0.0957
_refine_ls_wR_factor_ref 0.0965
_reflns_Friedel_coverage 0.000
_reflns_number_gt 5212
_reflns_number_total 5447
_reflns_threshold_expression 'I > 2\s(I)'
_cod_data_source_file d5sc00154d2.cif
_cod_data_source_block 1-Te
_cod_depositor_comments 'Adding full bibliography for 1574010--1574019.cif.'
_cod_database_code 1574014
_shelx_shelxl_version_number 2018/3
_shelx_space_group_comment
;
 The symmetry employed for this shelxl refinement is uniquely defined by the 
 following loop, which should always be used as a source of symmetry 
 information in preference to the above space-group names. They are only 
 intended as comments.
;
_shelx_estimated_absorpt_t_min 0.358
_shelx_estimated_absorpt_t_max 0.725

loop_
_space_group_symop_operation_xyz
'x, y, z'
'-x, -y, -z'

loop_
_atom_site_label
_atom_site_type_symbol
_atom_site_fract_x
_atom_site_fract_y
_atom_site_fract_z
_atom_site_U_iso_or_equiv
_atom_site_adp_type
_atom_site_occupancy
_atom_site_site_symmetry_order
_atom_site_calc_flag
_atom_site_refinement_flags_posn
_atom_site_refinement_flags_adp
_atom_site_refinement_flags_occupancy
_atom_site_disorder_assembly
_atom_site_disorder_group
Te01 Te 0.52633(2) 0.60282(2) 0.41067(2) 0.01673(8) Uani 1 1 d . . . . .
B1 B 0.6688(3) 0.4772(3) 0.3374(2) 0.0142(6) Uani 1 1 d . . . . .
N002 N 0.6769(2) 0.6525(2) 0.15467(18) 0.0151(5) Uani 1 1 d . . . . .
C003 C 0.7196(3) 0.5311(3) 0.2268(2) 0.0143(5) Uani 1 1 d . . . . .
C004 C 0.6368(3) 0.2154(3) 0.4123(2) 0.0175(6) Uani 1 1 d . . . . .
C005 C 0.8582(3) 0.5630(3) 0.0671(2) 0.0190(6) Uani 1 1 d . . . . .
H00A H 0.935093 0.614551 0.063087 0.023 Uiso 1 1 calc R U . . .
H00B H 0.878337 0.516170 0.015735 0.023 Uiso 1 1 calc R U . . .
C006 C 0.6736(3) 0.8561(3) 0.2059(2) 0.0156(5) Uani 1 1 d . . . . .
C007 C 0.4623(3) 0.7924(3) 0.1775(2) 0.0163(5) Uani 1 1 d . . . . .
C008 C 0.6742(3) 0.0789(3) 0.4711(2) 0.0210(6) Uani 1 1 d . . . . .
H008 H 0.627473 0.005987 0.470329 0.025 Uiso 1 1 calc R U . . .
C009 C 0.7309(3) 0.6616(3) 0.0488(2) 0.0186(6) Uani 1 1 d . . . . .
C00A C 0.3967(3) 0.9074(3) 0.2006(2) 0.0194(6) Uani 1 1 d . . . . .
H00C H 0.302568 0.925860 0.199566 0.023 Uiso 1 1 calc R U . . .
C00B C 0.6032(3) 0.9699(3) 0.2280(2) 0.0196(6) Uani 1 1 d . . . . .
H00D H 0.649643 1.030527 0.245214 0.023 Uiso 1 1 calc R U . . .
C00C C 0.4661(3) 0.9952(3) 0.2252(2) 0.0223(6) Uani 1 1 d . . . . .
H00E H 0.419297 1.073335 0.240114 0.027 Uiso 1 1 calc R U . . .
C00D C 0.6022(3) 0.7686(3) 0.1798(2) 0.0149(5) Uani 1 1 d . . . . .
C00E C 0.8096(3) 0.2939(3) 0.4726(2) 0.0185(6) Uani 1 1 d . . . . .
C00F C 0.8331(3) 0.4563(3) 0.1730(2) 0.0176(6) Uani 1 1 d . . . . .
C00G C 0.7784(3) 0.0485(3) 0.5303(2) 0.0227(6) Uani 1 1 d . . . . .
C00H C 0.7082(3) 0.3246(3) 0.4086(2) 0.0147(5) Uani 1 1 d . . . . .
C00I C 0.8246(3) 0.8326(3) 0.2127(2) 0.0184(6) Uani 1 1 d . . . . .
H00I H 0.860838 0.751363 0.190533 0.022 Uiso 1 1 calc R U . . .
C00J C 0.3806(3) 0.7017(3) 0.1500(2) 0.0203(6) Uani 1 1 d . . . . .
H00J H 0.442205 0.623226 0.137908 0.024 Uiso 1 1 calc R U . . .
C00K C 0.8429(3) 0.1576(3) 0.5315(2) 0.0229(6) Uani 1 1 d . . . . .
H00K H 0.911929 0.138694 0.573696 0.027 Uiso 1 1 calc R U . . .
C00L C 0.8824(3) 0.4069(3) 0.4794(2) 0.0246(7) Uani 1 1 d . . . . .
H00F H 0.907209 0.470271 0.411425 0.037 Uiso 1 1 calc R U . . .
H00G H 0.963366 0.366046 0.512268 0.037 Uiso 1 1 calc R U . . .
H00H H 0.823886 0.457972 0.518987 0.037 Uiso 1 1 calc R U . . .
C00M C 0.5164(3) 0.2440(3) 0.3559(2) 0.0231(6) Uani 1 1 d . . . . .
H00L H 0.541263 0.295626 0.284645 0.035 Uiso 1 1 calc R U . . .
H00M H 0.445304 0.298642 0.384689 0.035 Uiso 1 1 calc R U . . .
H00N H 0.484254 0.156219 0.361791 0.035 Uiso 1 1 calc R U . . .
C00N C 0.6354(3) 0.6104(4) -0.0016(3) 0.0294(7) Uani 1 1 d . . . . .
H00O H 0.557851 0.678776 -0.017516 0.044 Uiso 1 1 calc R U . . .
H00P H 0.605032 0.522071 0.044394 0.044 Uiso 1 1 calc R U . . .
H00Q H 0.682345 0.597606 -0.063936 0.044 Uiso 1 1 calc R U . . .
C00O C 0.9618(3) 0.4229(4) 0.2242(2) 0.0276(7) Uani 1 1 d . . . . .
H00R H 1.035238 0.390585 0.181730 0.041 Uiso 1 1 calc R U . . .
H00S H 0.947976 0.350511 0.289993 0.041 Uiso 1 1 calc R U . . .
H00T H 0.984384 0.506355 0.233553 0.041 Uiso 1 1 calc R U . . .
C00P C 0.2696(4) 0.6411(4) 0.2332(3) 0.0320(8) Uani 1 1 d . . . . .
H00U H 0.208703 0.716392 0.247082 0.048 Uiso 1 1 calc R U . . .
H00V H 0.309149 0.583820 0.294586 0.048 Uiso 1 1 calc R U . . .
H00W H 0.219685 0.584172 0.211390 0.048 Uiso 1 1 calc R U . . .
C00Q C 0.8548(3) 0.7992(3) 0.3211(3) 0.0265(7) Uani 1 1 d . . . . .
H00X H 0.951503 0.777395 0.323962 0.040 Uiso 1 1 calc R U . . .
H00Y H 0.808061 0.719447 0.365489 0.040 Uiso 1 1 calc R U . . .
H00Z H 0.824279 0.879272 0.343305 0.040 Uiso 1 1 calc R U . . .
C00R C 0.7948(4) 0.3201(3) 0.1679(3) 0.0295(7) Uani 1 1 d . . . . .
H010 H 0.710628 0.337709 0.138100 0.044 Uiso 1 1 calc R U . . .
H011 H 0.783577 0.252720 0.236133 0.044 Uiso 1 1 calc R U . . .
H012 H 0.865784 0.283223 0.126271 0.044 Uiso 1 1 calc R U . . .
C00S C 0.7614(4) 0.8080(3) -0.0173(2) 0.0306(8) Uani 1 1 d . . . . .
H013 H 0.799030 0.807976 -0.085116 0.046 Uiso 1 1 calc R U . . .
H014 H 0.826222 0.839761 0.012192 0.046 Uiso 1 1 calc R U . . .
H015 H 0.678695 0.870107 -0.021387 0.046 Uiso 1 1 calc R U . . .
C00U C 0.3183(4) 0.7839(4) 0.0521(3) 0.0301(8) Uani 1 1 d . . . . .
H016 H 0.388090 0.828833 -0.000219 0.045 Uiso 1 1 calc R U . . .
H017 H 0.249338 0.854375 0.064649 0.045 Uiso 1 1 calc R U . . .
H018 H 0.277729 0.720819 0.029558 0.045 Uiso 1 1 calc R U . . .
C00V C 0.8991(3) 0.9571(3) 0.1445(3) 0.0261(7) Uani 1 1 d . . . . .
H019 H 0.878221 0.981520 0.075129 0.039 Uiso 1 1 calc R U . . .
H01A H 0.995743 0.933443 0.146255 0.039 Uiso 1 1 calc R U . . .
H01B H 0.870842 1.035974 0.168500 0.039 Uiso 1 1 calc R U . . .
C00W C 0.8216(4) -0.0992(3) 0.5918(3) 0.0330(8) Uani 1 1 d . . . . .
H01C H 0.792528 -0.163084 0.563582 0.049 Uiso 1 1 calc R U . . .
H01D H 0.780907 -0.118369 0.661840 0.049 Uiso 1 1 calc R U . . .
H01E H 0.919382 -0.111596 0.589617 0.049 Uiso 1 1 calc R U . . .

loop_
_atom_site_aniso_label
_atom_site_aniso_U_11
_atom_site_aniso_U_22
_atom_site_aniso_U_33
_atom_site_aniso_U_23
_atom_site_aniso_U_13
_atom_site_aniso_U_12
Te01 0.02028(13) 0.01525(11) 0.01201(12) -0.00309(8) -0.00044(8) 0.00164(8)
B1 0.0092(14) 0.0172(15) 0.0195(16) -0.0094(12) -0.0039(12) -0.0013(11)
N002 0.0158(12) 0.0160(11) 0.0136(11) -0.0046(9) -0.0042(9) 0.0004(9)
C003 0.0157(14) 0.0132(12) 0.0153(13) -0.0043(11) -0.0060(11) -0.0026(10)
C004 0.0171(14) 0.0191(14) 0.0161(14) -0.0069(11) 0.0003(11) -0.0011(11)
C005 0.0193(14) 0.0198(14) 0.0160(14) -0.0055(12) 0.0001(11) 0.0008(11)
C006 0.0173(14) 0.0153(13) 0.0132(13) -0.0028(10) -0.0044(11) -0.0004(11)
C007 0.0156(14) 0.0190(13) 0.0129(13) -0.0030(11) -0.0032(11) -0.0010(11)
C008 0.0215(15) 0.0165(13) 0.0233(15) -0.0051(12) 0.0021(12) -0.0053(11)
C009 0.0208(15) 0.0206(14) 0.0128(13) -0.0047(11) -0.0021(11) 0.0007(12)
C00A 0.0154(14) 0.0218(14) 0.0175(14) -0.0030(11) -0.0040(11) 0.0029(11)
C00B 0.0245(15) 0.0163(13) 0.0189(14) -0.0058(11) -0.0061(12) -0.0011(11)
C00C 0.0243(16) 0.0198(14) 0.0228(15) -0.0091(12) -0.0041(13) 0.0043(12)
C00D 0.0178(14) 0.0153(13) 0.0114(13) -0.0036(10) -0.0030(11) -0.0010(11)
C00E 0.0150(14) 0.0219(14) 0.0187(14) -0.0066(12) -0.0036(11) -0.0004(11)
C00F 0.0212(15) 0.0167(13) 0.0143(14) -0.0061(11) -0.0008(11) 0.0007(11)
C00G 0.0180(15) 0.0204(14) 0.0220(15) -0.0012(12) 0.0032(12) 0.0026(11)
C00H 0.0147(14) 0.0162(13) 0.0127(13) -0.0047(11) -0.0009(11) -0.0006(10)
C00I 0.0156(14) 0.0186(14) 0.0218(15) -0.0057(12) -0.0049(12) -0.0041(11)
C00J 0.0183(15) 0.0253(15) 0.0180(14) -0.0073(12) -0.0052(12) -0.0002(12)
C00K 0.0176(15) 0.0269(16) 0.0189(15) -0.0007(12) -0.0049(12) 0.0003(12)
C00L 0.0251(16) 0.0263(15) 0.0242(16) -0.0052(13) -0.0117(13) -0.0067(13)
C00M 0.0244(16) 0.0210(14) 0.0270(16) -0.0078(12) -0.0076(13) -0.0075(12)
C00N 0.0241(17) 0.048(2) 0.0231(16) -0.0214(15) -0.0071(14) 0.0045(15)
C00O 0.0155(15) 0.0358(18) 0.0238(16) -0.0040(14) -0.0011(12) 0.0061(13)
C00P 0.0241(17) 0.0388(19) 0.0363(19) -0.0125(16) -0.0052(15) -0.0117(15)
C00Q 0.0241(17) 0.0287(17) 0.0278(17) -0.0067(14) -0.0126(14) -0.0026(13)
C00R 0.046(2) 0.0184(15) 0.0249(17) -0.0103(13) 0.0036(15) -0.0048(14)
C00S 0.045(2) 0.0227(16) 0.0168(15) -0.0017(13) 0.0005(15) 0.0044(15)
C00U 0.0300(18) 0.0364(18) 0.0297(18) -0.0152(15) -0.0179(15) 0.0056(15)
C00V 0.0223(16) 0.0226(15) 0.0326(18) -0.0061(14) -0.0049(14) -0.0055(13)
C00W 0.0231(17) 0.0217(16) 0.040(2) 0.0036(14) 0.0018(15) 0.0037(13)

loop_
_atom_type_symbol
_atom_type_description
_atom_type_scat_dispersion_real
_atom_type_scat_dispersion_imag
_atom_type_scat_source
C C 0.0181 0.0091 'International Tables Vol C Tables 4.2.6.8 and 6.1.1.4'
H H 0.0000 0.0000 'International Tables Vol C Tables 4.2.6.8 and 6.1.1.4'
B B 0.0090 0.0039 'International Tables Vol C Tables 4.2.6.8 and 6.1.1.4'
N N 0.0311 0.0180 'International Tables Vol C Tables 4.2.6.8 and 6.1.1.4'
Te Te -0.1759 6.3531 'International Tables Vol C Tables 4.2.6.8 and 6.1.1.4'

loop_
_exptl_crystal_face_index_h
_exptl_crystal_face_index_k
_exptl_crystal_face_index_l
_exptl_crystal_face_perp_dist
-1 0 -2 0.0265
1 0 2 0.0323
-1 -2 -2 0.0416
-1 0 -1 0.0238
1 0 1 0.0317
-1 1 2 0.0454
1 -1 -2 0.0463
0 1 1 0.0718
-2 -1 0 0.0205
2 1 0 0.0213
-2 0 1 0.0245
0 0 -1 0.0273

loop_
_geom_angle_atom_site_label_1
_geom_angle_atom_site_label_2
_geom_angle_atom_site_label_3
_geom_angle
_geom_angle_site_symmetry_1
_geom_angle_site_symmetry_3
_geom_angle_publ_flag
B1 Te01 Te01 96.73(9) . 2_666 ?
C003 B1 C00H 123.3(2) . . ?
C003 B1 Te01 121.9(2) . . ?
C00H B1 Te01 114.8(2) . . ?
C003 N002 C00D 122.9(2) . . ?
C003 N002 C009 114.1(2) . . ?
C00D N002 C009 122.4(2) . . ?
N002 C003 B1 128.3(3) . . ?
N002 C003 C00F 107.1(2) . . ?
B1 C003 C00F 124.7(2) . . ?
C008 C004 C00H 120.5(3) . . ?
C008 C004 C00M 119.0(3) . . ?
C00H C004 C00M 120.5(3) . . ?
C009 C005 C00F 107.1(2) . . ?
C009 C005 H00A 110.3 . . ?
C00F C005 H00A 110.3 . . ?
C009 C005 H00B 110.3 . . ?
C00F C005 H00B 110.3 . . ?
H00A C005 H00B 108.6 . . ?
C00B C006 C00D 118.4(3) . . ?
C00B C006 C00I 117.8(2) . . ?
C00D C006 C00I 123.8(2) . . ?
C00A C007 C00D 117.6(3) . . ?
C00A C007 C00J 118.6(3) . . ?
C00D C007 C00J 123.8(2) . . ?
C00G C008 C004 121.2(3) . . ?
C00G C008 H008 119.4 . . ?
C004 C008 H008 119.4 . . ?
N002 C009 C005 100.5(2) . . ?
N002 C009 C00S 112.6(2) . . ?
C005 C009 C00S 111.8(3) . . ?
N002 C009 C00N 112.1(3) . . ?
C005 C009 C00N 110.9(2) . . ?
C00S C009 C00N 108.7(3) . . ?
C00C C00A C007 121.4(3) . . ?
C00C C00A H00C 119.3 . . ?
C007 C00A H00C 119.3 . . ?
C00C C00B C006 120.6(3) . . ?
C00C C00B H00D 119.7 . . ?
C006 C00B H00D 119.7 . . ?
C00B C00C C00A 120.4(3) . . ?
C00B C00C H00E 119.8 . . ?
C00A C00C H00E 119.8 . . ?
C006 C00D C007 121.6(2) . . ?
C006 C00D N002 118.0(2) . . ?
C007 C00D N002 120.4(2) . . ?
C00K C00E C00H 120.1(3) . . ?
C00K C00E C00L 119.0(3) . . ?
C00H C00E C00L 120.9(3) . . ?
C00O C00F C005 109.2(3) . . ?
C00O C00F C00R 107.7(3) . . ?
C005 C00F C00R 111.3(2) . . ?
C00O C00F C003 112.0(2) . . ?
C005 C00F C003 103.4(2) . . ?
C00R C00F C003 113.1(3) . . ?
C00K C00G C008 118.1(3) . . ?
C00K C00G C00W 120.5(3) . . ?
C008 C00G C00W 121.4(3) . . ?
C004 C00H C00E 117.8(3) . . ?
C004 C00H B1 119.7(2) . . ?
C00E C00H B1 122.4(3) . . ?
C006 C00I C00Q 111.4(3) . . ?
C006 C00I C00V 112.7(2) . . ?
C00Q C00I C00V 108.6(2) . . ?
C006 C00I H00I 108.0 . . ?
C00Q C00I H00I 108.0 . . ?
C00V C00I H00I 108.0 . . ?
C007 C00J C00P 112.9(2) . . ?
C007 C00J C00U 110.4(3) . . ?
C00P C00J C00U 109.1(3) . . ?
C007 C00J H00J 108.1 . . ?
C00P C00J H00J 108.1 . . ?
C00U C00J H00J 108.1 . . ?
C00G C00K C00E 122.0(3) . . ?
C00G C00K H00K 119.0 . . ?
C00E C00K H00K 119.0 . . ?
C00E C00L H00F 109.5 . . ?
C00E C00L H00G 109.5 . . ?
H00F C00L H00G 109.5 . . ?
C00E C00L H00H 109.5 . . ?
H00F C00L H00H 109.5 . . ?
H00G C00L H00H 109.5 . . ?
C004 C00M H00L 109.5 . . ?
C004 C00M H00M 109.5 . . ?
H00L C00M H00M 109.5 . . ?
C004 C00M H00N 109.5 . . ?
H00L C00M H00N 109.5 . . ?
H00M C00M H00N 109.5 . . ?
C009 C00N H00O 109.5 . . ?
C009 C00N H00P 109.5 . . ?
H00O C00N H00P 109.5 . . ?
C009 C00N H00Q 109.5 . . ?
H00O C00N H00Q 109.5 . . ?
H00P C00N H00Q 109.5 . . ?
C00F C00O H00R 109.5 . . ?
C00F C00O H00S 109.5 . . ?
H00R C00O H00S 109.5 . . ?
C00F C00O H00T 109.5 . . ?
H00R C00O H00T 109.5 . . ?
H00S C00O H00T 109.5 . . ?
C00J C00P H00U 109.5 . . ?
C00J C00P H00V 109.5 . . ?
H00U C00P H00V 109.5 . . ?
C00J C00P H00W 109.5 . . ?
H00U C00P H00W 109.5 . . ?
H00V C00P H00W 109.5 . . ?
C00I C00Q H00X 109.5 . . ?
C00I C00Q H00Y 109.5 . . ?
H00X C00Q H00Y 109.5 . . ?
C00I C00Q H00Z 109.5 . . ?
H00X C00Q H00Z 109.5 . . ?
H00Y C00Q H00Z 109.5 . . ?
C00F C00R H010 109.5 . . ?
C00F C00R H011 109.5 . . ?
H010 C00R H011 109.5 . . ?
C00F C00R H012 109.5 . . ?
H010 C00R H012 109.5 . . ?
H011 C00R H012 109.5 . . ?
C009 C00S H013 109.5 . . ?
C009 C00S H014 109.5 . . ?
H013 C00S H014 109.5 . . ?
C009 C00S H015 109.5 . . ?
H013 C00S H015 109.5 . . ?
H014 C00S H015 109.5 . . ?
C00J C00U H016 109.5 . . ?
C00J C00U H017 109.5 . . ?
H016 C00U H017 109.5 . . ?
C00J C00U H018 109.5 . . ?
H016 C00U H018 109.5 . . ?
H017 C00U H018 109.5 . . ?
C00I C00V H019 109.5 . . ?
C00I C00V H01A 109.5 . . ?
H019 C00V H01A 109.5 . . ?
C00I C00V H01B 109.5 . . ?
H019 C00V H01B 109.5 . . ?
H01A C00V H01B 109.5 . . ?
C00G C00W H01C 109.5 . . ?
C00G C00W H01D 109.5 . . ?
H01C C00W H01D 109.5 . . ?
C00G C00W H01E 109.5 . . ?
H01C C00W H01E 109.5 . . ?
H01D C00W H01E 109.5 . . ?

loop_
_geom_bond_atom_site_label_1
_geom_bond_atom_site_label_2
_geom_bond_distance
_geom_bond_site_symmetry_2
_geom_bond_publ_flag
Te01 B1 2.191(3) . ?
Te01 Te01 2.7250(3) 2_666 ?
B1 C003 1.508(4) . ?
B1 C00H 1.588(4) . ?
N002 C003 1.383(3) . ?
N002 C00D 1.450(3) . ?
N002 C009 1.494(4) . ?
C003 C00F 1.547(4) . ?
C004 C008 1.404(4) . ?
C004 C00H 1.409(4) . ?
C004 C00M 1.506(4) . ?
C005 C009 1.527(4) . ?
C005 C00F 1.537(4) . ?
C005 H00A 0.9900 . ?
C005 H00B 0.9900 . ?
C006 C00B 1.395(4) . ?
C006 C00D 1.409(4) . ?
C006 C00I 1.531(4) . ?
C007 C00A 1.395(4) . ?
C007 C00D 1.411(4) . ?
C007 C00J 1.516(4) . ?
C008 C00G 1.390(4) . ?
C008 H008 0.9500 . ?
C009 C00S 1.527(4) . ?
C009 C00N 1.537(4) . ?
C00A C00C 1.387(4) . ?
C00A H00C 0.9500 . ?
C00B C00C 1.384(4) . ?
C00B H00D 0.9500 . ?
C00C H00E 0.9500 . ?
C00E C00K 1.394(4) . ?
C00E C00H 1.413(4) . ?
C00E C00L 1.505(4) . ?
C00F C00O 1.536(4) . ?
C00F C00R 1.542(4) . ?
C00G C00K 1.389(5) . ?
C00G C00W 1.517(4) . ?
C00I C00Q 1.531(4) . ?
C00I C00V 1.534(4) . ?
C00I H00I 1.0000 . ?
C00J C00P 1.526(5) . ?
C00J C00U 1.540(4) . ?
C00J H00J 1.0000 . ?
C00K H00K 0.9500 . ?
C00L H00F 0.9800 . ?
C00L H00G 0.9800 . ?
C00L H00H 0.9800 . ?
C00M H00L 0.9800 . ?
C00M H00M 0.9800 . ?
C00M H00N 0.9800 . ?
C00N H00O 0.9800 . ?
C00N H00P 0.9800 . ?
C00N H00Q 0.9800 . ?
C00O H00R 0.9800 . ?
C00O H00S 0.9800 . ?
C00O H00T 0.9800 . ?
C00P H00U 0.9800 . ?
C00P H00V 0.9800 . ?
C00P H00W 0.9800 . ?
C00Q H00X 0.9800 . ?
C00Q H00Y 0.9800 . ?
C00Q H00Z 0.9800 . ?
C00R H010 0.9800 . ?
C00R H011 0.9800 . ?
C00R H012 0.9800 . ?
C00S H013 0.9800 . ?
C00S H014 0.9800 . ?
C00S H015 0.9800 . ?
C00U H016 0.9800 . ?
C00U H017 0.9800 . ?
C00U H018 0.9800 . ?
C00V H019 0.9800 . ?
C00V H01A 0.9800 . ?
C00V H01B 0.9800 . ?
C00W H01C 0.9800 . ?
C00W H01D 0.9800 . ?
C00W H01E 0.9800 . ?

loop_
_geom_torsion_atom_site_label_1
_geom_torsion_atom_site_label_2
_geom_torsion_atom_site_label_3
_geom_torsion_atom_site_label_4
_geom_torsion
_geom_torsion_site_symmetry_1
_geom_torsion_site_symmetry_2
_geom_torsion_site_symmetry_3
_geom_torsion_site_symmetry_4
_geom_torsion_publ_flag
C00D N002 C003 B1 19.2(4) . . . . ?
C009 N002 C003 B1 -169.1(3) . . . . ?
C00D N002 C003 C00F -160.8(2) . . . . ?
C009 N002 C003 C00F 10.8(3) . . . . ?
C00H B1 C003 N002 169.0(3) . . . . ?
Te01 B1 C003 N002 -8.2(4) . . . . ?
C00H B1 C003 C00F -11.0(4) . . . . ?
Te01 B1 C003 C00F 171.8(2) . . . . ?
C00H C004 C008 C00G 2.8(5) . . . . ?
C00M C004 C008 C00G -175.2(3) . . . . ?
C003 N002 C009 C005 -24.4(3) . . . . ?
C00D N002 C009 C005 147.3(3) . . . . ?
C003 N002 C009 C00S -143.5(3) . . . . ?
C00D N002 C009 C00S 28.1(4) . . . . ?
C003 N002 C009 C00N 93.5(3) . . . . ?
C00D N002 C009 C00N -94.9(3) . . . . ?
C00F C005 C009 N002 27.8(3) . . . . ?
C00F C005 C009 C00S 147.5(2) . . . . ?
C00F C005 C009 C00N -90.9(3) . . . . ?
C00D C007 C00A C00C -0.1(4) . . . . ?
C00J C007 C00A C00C -179.2(3) . . . . ?
C00D C006 C00B C00C 0.6(4) . . . . ?
C00I C006 C00B C00C -178.8(3) . . . . ?
C006 C00B C00C C00A 0.3(5) . . . . ?
C007 C00A C00C C00B -0.5(5) . . . . ?
C00B C006 C00D C007 -1.2(4) . . . . ?
C00I C006 C00D C007 178.1(3) . . . . ?
C00B C006 C00D N002 178.6(2) . . . . ?
C00I C006 C00D N002 -2.1(4) . . . . ?
C00A C007 C00D C006 1.0(4) . . . . ?
C00J C007 C00D C006 -180.0(3) . . . . ?
C00A C007 C00D N002 -178.8(3) . . . . ?
C00J C007 C00D N002 0.3(4) . . . . ?
C003 N002 C00D C006 78.5(4) . . . . ?
C009 N002 C00D C006 -92.4(3) . . . . ?
C003 N002 C00D C007 -101.7(3) . . . . ?
C009 N002 C00D C007 87.4(3) . . . . ?
C009 C005 C00F C00O -142.1(2) . . . . ?
C009 C005 C00F C00R 99.1(3) . . . . ?
C009 C005 C00F C003 -22.7(3) . . . . ?
N002 C003 C00F C00O 125.2(3) . . . . ?
B1 C003 C00F C00O -54.9(4) . . . . ?
N002 C003 C00F C005 7.7(3) . . . . ?
B1 C003 C00F C005 -172.3(3) . . . . ?
N002 C003 C00F C00R -112.8(3) . . . . ?
B1 C003 C00F C00R 67.1(3) . . . . ?
C004 C008 C00G C00K 1.4(5) . . . . ?
C004 C008 C00G C00W -178.4(3) . . . . ?
C008 C004 C00H C00E -5.7(4) . . . . ?
C00M C004 C00H C00E 172.3(3) . . . . ?
C008 C004 C00H B1 177.0(3) . . . . ?
C00M C004 C00H B1 -5.0(4) . . . . ?
C00K C00E C00H C004 4.6(4) . . . . ?
C00L C00E C00H C004 -174.8(3) . . . . ?
C00K C00E C00H B1 -178.2(3) . . . . ?
C00L C00E C00H B1 2.4(4) . . . . ?
C003 B1 C00H C004 -84.1(4) . . . . ?
Te01 B1 C00H C004 93.3(3) . . . . ?
C003 B1 C00H C00E 98.7(3) . . . . ?
Te01 B1 C00H C00E -83.9(3) . . . . ?
C00B C006 C00I C00Q 65.2(3) . . . . ?
C00D C006 C00I C00Q -114.1(3) . . . . ?
C00B C006 C00I C00V -57.2(3) . . . . ?
C00D C006 C00I C00V 123.5(3) . . . . ?
C00A C007 C00J C00P -58.8(4) . . . . ?
C00D C007 C00J C00P 122.2(3) . . . . ?
C00A C007 C00J C00U 63.6(4) . . . . ?
C00D C007 C00J C00U -115.4(3) . . . . ?
C008 C00G C00K C00E -2.5(5) . . . . ?
C00W C00G C00K C00E 177.2(3) . . . . ?
C00H C00E C00K C00G -0.5(5) . . . . ?
C00L C00E C00K C00G 178.9(3) . . . . ?
